data_2210485
loop_
_publ_author_name
'Shaikh, Nadim S.'
'Swenson, Dale C.'
'Lehmler, Hans-J.'

_publ_section_title
;
 2,3,6-Trichloroiodobenzene
;
_journal_coeditor_code AT2119
_journal_issue 10
_journal_name_full 'Acta Crystallographica Section E'
_journal_page_first o4672
_journal_page_last o4673
_journal_paper_doi 10.1107/S1600536806038426
_journal_volume 62
_journal_year 2006
_chemical_formula_iupac 'C6 H2 Cl3 I'
_chemical_formula_moiety 'C6 H2 Cl3 I'
_chemical_formula_sum 'C6 H2 Cl3 I'
_chemical_formula_weight 307.33
_chemical_name_common 2,3,6-Trichloroiodobenzene
_chemical_name_systematic
;
2,3,6-Trichloro-1-iodobenzene
;
_space_group_IT_number 29
_symmetry_cell_setting orthorhombic
_symmetry_space_group_name_Hall 'P 2c -2ac'
_symmetry_space_group_name_H-M 'P c a 21'
_atom_sites_solution_hydrogens geom
_atom_sites_solution_primary direct
_atom_sites_solution_secondary difmap
_cell_angle_alpha 90.00
_cell_angle_beta 90.00
_cell_angle_gamma 90.00
_cell_formula_units_Z 4
_cell_length_a 16.4873(16)
_cell_length_b 4.0530(4)
_cell_length_c 12.7746(13)
_cell_measurement_reflns_used 3770
_cell_measurement_temperature 190(2)
_cell_measurement_theta_max 27.5
_cell_measurement_theta_min 1.0
_cell_volume 853.64(15)
_computing_cell_refinement 'SCALEPACK (Otwinowski & Minor, 1997)'
_computing_data_collection 'COLLECT (Nonius, 2000)'
_computing_data_reduction 'SCALEPACK and DENZO (Otwinowski & Minor, 1997)'
_computing_molecular_graphics SHELXTL
_computing_publication_material SHELXTL
_computing_structure_refinement SHELXTL
_computing_structure_solution 'SHELXTL (Sheldrick, 2001)'
_diffrn_ambient_temperature 190(2)
_diffrn_detector_area_resol_mean 9
_diffrn_measured_fraction_theta_full 0.998
_diffrn_measured_fraction_theta_max 0.998
_diffrn_measurement_device_type 'Nonius KappaCCD'
_diffrn_measurement_method '\f and \w'
_diffrn_radiation_monochromator graphite
_diffrn_radiation_source 'fine-focus sealed tube'
_diffrn_radiation_type MoK\a
_diffrn_radiation_wavelength 0.71069
_diffrn_reflns_av_R_equivalents 0.0265
_diffrn_reflns_av_sigmaI/netI 0.0240
_diffrn_reflns_limit_h_max 21
_diffrn_reflns_limit_h_min -21
_diffrn_reflns_limit_k_max 5
_diffrn_reflns_limit_k_min -5
_diffrn_reflns_limit_l_max 16
_diffrn_reflns_limit_l_min -16
_diffrn_reflns_number 20082
_diffrn_reflns_theta_full 27.45
_diffrn_reflns_theta_max 27.45
_diffrn_reflns_theta_min 2.95
_diffrn_standards_number 0
_exptl_absorpt_coefficient_mu 4.608
_exptl_absorpt_correction_T_max 0.8023
_exptl_absorpt_correction_T_min 0.4043
_exptl_absorpt_correction_type multi-scan
_exptl_absorpt_process_details '(SCALEPACK; Otwinowski & Minor, 1997)'
_exptl_crystal_colour colourless
_exptl_crystal_density_diffrn 2.391
_exptl_crystal_density_method 'not measured'
_exptl_crystal_description blade
_exptl_crystal_F_000 568
_exptl_crystal_size_max 0.24
_exptl_crystal_size_mid 0.09
_exptl_crystal_size_min 0.05
_refine_diff_density_max 0.736
_refine_diff_density_min -0.496
_refine_ls_abs_structure_details 'Flack (1983), 924 Freidel pairs'
_refine_ls_abs_structure_Flack 0.30(4)
_refine_ls_extinction_method none
_refine_ls_goodness_of_fit_ref 1.040
_refine_ls_hydrogen_treatment constr
_refine_ls_matrix_type full
_refine_ls_number_parameters 155
_refine_ls_number_reflns 1946
_refine_ls_number_restraints 102
_refine_ls_restrained_S_all 1.061
_refine_ls_R_factor_all 0.0421
_refine_ls_R_factor_gt 0.0337
_refine_ls_shift/su_max 0.008
_refine_ls_shift/su_mean 0.002
_refine_ls_structure_factor_coef Fsqd
_refine_ls_weighting_details 'calc w=1/[\s^2^(Fo^2^)+(0.0486P)^2^+0.953P] where P=(Fo^2^+2Fc^2^)/3'
_refine_ls_weighting_scheme calc
_refine_ls_wR_factor_gt 0.0840
_refine_ls_wR_factor_ref 0.0892
_reflns_number_gt 1678
_reflns_number_total 1946
_reflns_threshold_expression I>2u(I)
_cod_data_source_file at2119.cif
_cod_data_source_block I
_cod_database_code 2210485
_cod_database_fobs_code 2210485

loop_
_symmetry_equiv_pos_as_xyz
'x, y, z'
'-x, -y, z+1/2'
'-x+1/2, y, z+1/2'
'x+1/2, -y, z'

loop_
_atom_site_type_symbol
_atom_site_label
_atom_site_fract_x
_atom_site_fract_y
_atom_site_fract_z
_atom_site_U_iso_or_equiv
_atom_site_adp_type
_atom_site_calc_flag
_atom_site_refinement_flags
_atom_site_occupancy
_atom_site_disorder_assembly
_atom_site_disorder_group
C C1 0.6506(8) 0.145(2) 0.5776(9) 0.0384(16) Uani d PD 0.625(5) A 1
I I1 0.60838(9) -0.0672(2) 0.7202(2) 0.0550(3) Uani d PD 0.625(5) A 1
C C2 0.5952(7) 0.268(2) 0.5039(10) 0.0402(17) Uani d PD 0.625(5) A 1
Cl Cl2 0.4935(7) 0.2459(15) 0.5292(9) 0.0627(8) Uani d PD 0.625(5) A 1
C C3 0.6232(7) 0.415(2) 0.4143(9) 0.0367(17) Uani d PD 0.625(5) A 1
Cl Cl3 0.5587(3) 0.5682(10) 0.3206(4) 0.0490(9) Uani d PD 0.625(5) A 1
C C4 0.7074(7) 0.440(2) 0.3947(8) 0.0366(18) Uani d PD 0.625(5) A 1
H H4 0.7266 0.5433 0.3326 0.044 Uiso calc PR 0.625(5) A 1
C C5 0.7601(7) 0.317(2) 0.4652(9) 0.0411(18) Uani d PD 0.625(5) A 1
H H5 0.8166 0.3286 0.4514 0.049 Uiso calc PR 0.625(5) A 1
C C6 0.7333(8) 0.174(2) 0.5576(9) 0.0397(17) Uani d PD 0.625(5) A 1
Cl Cl6 0.8023(4) 0.0157(14) 0.6448(6) 0.0522(7) Uani d PD 0.625(5) A 1
C C1' 0.6090(8) 0.253(3) 0.5145(12) 0.0402(17) Uani d PD 0.339(3) B 2
I I1' 0.4810(3) 0.2064(7) 0.5342(5) 0.0627(8) Uani d PD 0.339(3) B 2
C C2' 0.6628(9) 0.129(3) 0.5896(11) 0.0384(16) Uani d PD 0.339(3) B 2
Cl Cl2' 0.6263(7) -0.043(2) 0.7022(8) 0.0550(3) Uani d PD 0.339(3) B 2
C C3' 0.7449(9) 0.151(3) 0.5729(11) 0.0397(17) Uani d PD 0.339(3) B 2
Cl Cl3' 0.8139(7) 0.000(3) 0.6614(10) 0.0522(7) Uani d PD 0.339(3) B 2
C C4' 0.7759(7) 0.294(3) 0.4803(11) 0.0411(18) Uani d PD 0.339(3) B 2
H H4' 0.8328 0.3052 0.4686 0.049 Uiso calc PR 0.339(3) B 2
C C5' 0.7237(8) 0.415(3) 0.4090(11) 0.0366(18) Uani d PD 0.339(3) B 2
H H5' 0.7443 0.5142 0.3471 0.044 Uiso calc PR 0.339(3) B 2
C C6' 0.6407(8) 0.397(3) 0.4242(11) 0.0367(17) Uani d PD 0.339(3) B 2
Cl Cl6' 0.5761(7) 0.563(2) 0.3329(8) 0.0490(9) Uani d PD 0.339(3) B 2
C C1" 0.6365(19) 0.126(4) 0.5961(17) 0.0384(16) Uani d PD 0.036(3) C 3
I I1" 0.599(2) -0.093(4) 0.7399(15) 0.0550(3) Uani d PD 0.036(3) C 3
C C2" 0.7192(19) 0.156(4) 0.5716(18) 0.0397(17) Uani d PD 0.036(3) C 3
Cl Cl2" 0.7904(19) 0.013(4) 0.657(2) 0.0522(7) Uani d PD 0.036(3) C 3
C C3" 0.7420(19) 0.300(4) 0.4790(18) 0.0411(18) Uani d PD 0.036(3) C 3
Cl Cl3" 0.8420(19) 0.345(5) 0.444(2) 0.049 Uiso d PD 0.036(3) C 3
C C4" 0.683(2) 0.418(4) 0.4077(17) 0.0366(18) Uani d PD 0.036(3) C 3
H H4" 0.6992 0.5177 0.3437 0.044 Uiso calc PR 0.036(3) C 3
C C5" 0.604(2) 0.388(4) 0.4319(17) 0.0367(17) Uani d PD 0.036(3) C 3
H H5" 0.5643 0.4672 0.3843 0.044 Uiso calc PR 0.036(3) C 3
C C6" 0.5794(19) 0.244(4) 0.5250(17) 0.0402(17) Uani d PD 0.036(3) C 3
Cl Cl6" 0.4779(18) 0.209(4) 0.5529(18) 0.0627(8) Uani d PD 0.036(3) C 3

loop_
_atom_site_aniso_label
_atom_site_aniso_U_11
_atom_site_aniso_U_22
_atom_site_aniso_U_33
_atom_site_aniso_U_12
_atom_site_aniso_U_13
_atom_site_aniso_U_23
C1 0.059(4) 0.027(2) 0.030(3) -0.001(3) 0.003(3) 0.000(2)
I1 0.0729(9) 0.0407(3) 0.0515(7) -0.0027(4) 0.0191(5) 0.0052(4)
C2 0.040(4) 0.032(3) 0.048(4) -0.004(2) 0.002(3) -0.005(2)
Cl2 0.0535(17) 0.0607(9) 0.0739(8) -0.0079(9) 0.0101(10) -0.0087(8)
C3 0.041(5) 0.033(3) 0.036(3) 0.004(3) -0.008(3) -0.004(2)
Cl3 0.046(3) 0.0580(9) 0.0433(14) 0.0022(11) -0.0230(12) 0.0048(8)
C4 0.042(5) 0.045(3) 0.023(3) -0.005(3) -0.007(3) -0.003(2)
C5 0.036(5) 0.050(3) 0.037(4) -0.005(3) -0.009(3) -0.004(3)
C6 0.053(4) 0.033(3) 0.033(4) 0.005(3) -0.008(3) -0.008(2)
Cl6 0.057(2) 0.0649(10) 0.035(2) 0.0128(10) -0.0177(11) -0.0044(11)
C1' 0.040(4) 0.032(3) 0.048(4) -0.004(2) 0.002(3) -0.005(2)
I1' 0.0535(17) 0.0607(9) 0.0739(8) -0.0079(9) 0.0101(10) -0.0087(8)
C2' 0.059(4) 0.027(2) 0.030(3) -0.001(3) 0.003(3) 0.000(2)
Cl2' 0.0729(9) 0.0407(3) 0.0515(7) -0.0027(4) 0.0191(5) 0.0052(4)
C3' 0.053(4) 0.033(3) 0.033(4) 0.005(3) -0.008(3) -0.008(2)
Cl3' 0.057(2) 0.0649(10) 0.035(2) 0.0128(10) -0.0177(11) -0.0044(11)
C4' 0.036(5) 0.050(3) 0.037(4) -0.005(3) -0.009(3) -0.004(3)
C5' 0.042(5) 0.045(3) 0.023(3) -0.005(3) -0.007(3) -0.003(2)
C6' 0.041(5) 0.033(3) 0.036(3) 0.004(3) -0.008(3) -0.004(2)
Cl6' 0.046(3) 0.0580(9) 0.0433(14) 0.0022(11) -0.0230(12) 0.0048(8)
C1" 0.059(4) 0.027(2) 0.030(3) -0.001(3) 0.003(3) 0.000(2)
I1" 0.0729(9) 0.0407(3) 0.0515(7) -0.0027(4) 0.0191(5) 0.0052(4)
C2" 0.053(4) 0.033(3) 0.033(4) 0.005(3) -0.008(3) -0.008(2)
Cl2" 0.057(2) 0.0649(10) 0.035(2) 0.0128(10) -0.0177(11) -0.0044(11)
C3" 0.036(5) 0.050(3) 0.037(4) -0.005(3) -0.009(3) -0.004(3)
C4" 0.042(5) 0.045(3) 0.023(3) -0.005(3) -0.007(3) -0.003(2)
C5" 0.041(5) 0.033(3) 0.036(3) 0.004(3) -0.008(3) -0.004(2)
C6" 0.040(4) 0.032(3) 0.048(4) -0.004(2) 0.002(3) -0.005(2)
Cl6" 0.0535(17) 0.0607(9) 0.0739(8) -0.0079(9) 0.0101(10) -0.0087(8)

loop_
_atom_type_symbol
_atom_type_description
_atom_type_scat_dispersion_real
_atom_type_scat_dispersion_imag
_atom_type_scat_source
C C 0.0033 0.0016 'International Tables Vol C Tables 4.2.6.8 and 6.1.1.4'
H H 0.0000 0.0000 'International Tables Vol C Tables 4.2.6.8 and 6.1.1.4'
Cl Cl 0.1484 0.1585 'International Tables Vol C Tables 4.2.6.8 and 6.1.1.4'
I I -0.4742 1.8119 'International Tables Vol C Tables 4.2.6.8 and 6.1.1.4'

loop_
_geom_angle_atom_site_label_1
_geom_angle_atom_site_label_2
_geom_angle_atom_site_label_3
_geom_angle
_geom_angle_publ_flag
C6 C1 C2 118.9(13) yes
C6 C1 I1 120.8(8) yes
C2 C1 I1 120.3(12) yes
C3 C2 C1 119.7(13) yes
C3 C2 Cl2 120.8(10) yes
C1 C2 Cl2 119.5(13) yes
C2 C3 C4 120.7(9) yes
C2 C3 Cl3 122.0(9) yes
C4 C3 Cl3 117.3(9) yes
C5 C4 C3 119.2(12) yes
C5 C4 H4 120.4 ?
C3 C4 H4 120.4 ?
C4 C5 C6 121.2(12) yes
C4 C5 H5 119.4 ?
C6 C5 H5 119.4 ?
C5 C6 C1 120.3(9) yes
C5 C6 Cl6 119.8(9) yes
C1 C6 Cl6 119.8(9) yes
C6' C1' C2' 118.7(13) ?
C6' C1' I1' 120.3(9) ?
C2' C1' I1' 120.9(13) ?
C3' C2' C1' 119.7(14) ?
C3' C2' Cl2' 120.3(10) ?
C1' C2' Cl2' 120.0(14) ?
C2' C3' C4' 120.8(10) ?
C2' C3' Cl3' 121.9(10) ?
C4' C3' Cl3' 117.3(10) ?
C5' C4' C3' 119.0(13) ?
C5' C4' H4' 120.5 ?
C3' C4' H4' 120.5 ?
C4' C5' C6' 121.3(13) ?
C4' C5' H5' 119.4 ?
C6' C5' H5' 119.4 ?
C5' C6' C1' 120.5(10) ?
C5' C6' Cl6' 119.9(10) ?
C1' C6' Cl6' 119.6(10) ?
C6" C1" C2" 118.8(13) ?
C6" C1" I1" 120.5(9) ?
C2" C1" I1" 120.7(13) ?
C3" C2" C1" 119.7(14) ?
C3" C2" Cl2" 120.6(10) ?
C1" C2" Cl2" 119.7(14) ?
C2" C3" C4" 120.7(10) ?
C2" C3" Cl3" 122.1(10) ?
C4" C3" Cl3" 117.2(10) ?
C5" C4" C3" 119.1(13) ?
C5" C4" H4" 120.4 ?
C3" C4" H4" 120.4 ?
C4" C5" C6" 121.3(13) ?
C4" C5" H5" 119.4 ?
C6" C5" H5" 119.4 ?
C5" C6" C1" 120.4(10) ?
C5" C6" Cl6" 119.9(10) ?
C1" C6" Cl6" 119.7(10) ?

loop_
_geom_bond_atom_site_label_1
_geom_bond_atom_site_label_2
_geom_bond_distance
_geom_bond_publ_flag
C1 C6 1.392(18) yes
C1 C2 1.405(9) yes
C1 I1 2.131(12) yes
C2 C3 1.370(18) yes
C2 Cl2 1.710(15) yes
C3 C4 1.414(16) yes
C3 Cl3 1.718(10) yes
C4 C5 1.346(9) yes
C4 H4 0.9500 ?
C5 C6 1.387(16) yes
C5 H5 0.9500 ?
C6 Cl6 1.719(11) yes
C1' C6' 1.394(19) ?
C1' C2' 1.401(9) ?
C1' I1' 2.133(13) ?
C2' C3' 1.373(19) ?
C2' Cl2' 1.709(15) ?
C3' C4' 1.414(17) ?
C3' Cl3' 1.716(11) ?
C4' C5' 1.345(10) ?
C4' H4' 0.9500 ?
C5' C6' 1.385(17) ?
C5' H5' 0.9500 ?
C6' Cl6' 1.715(11) ?
C1" C6" 1.393(19) ?
C1" C2" 1.403(9) ?
C1" I1" 2.132(13) ?
C2" C3" 1.372(18) ?
C2" Cl2" 1.709(16) ?
C3" C4" 1.415(16) ?
C3" Cl3" 1.718(11) ?
C4" C5" 1.345(10) ?
C4" H4" 0.9500 ?
C5" C6" 1.386(16) ?
C5" H5" 0.9500 ?
C6" Cl6" 1.717(11) ?

loop_
_geom_torsion_atom_site_label_1
_geom_torsion_atom_site_label_2
_geom_torsion_atom_site_label_3
_geom_torsion_atom_site_label_4
_geom_torsion
C6 C1 C2 C3 -0.1(12)
I1 C1 C2 C3 177.6(6)
C6 C1 C2 Cl2 -177.9(6)
I1 C1 C2 Cl2 -0.2(9)
C1 C2 C3 C4 0.6(12)
Cl2 C2 C3 C4 178.4(6)
C1 C2 C3 Cl3 179.5(6)
Cl2 C2 C3 Cl3 -2.7(10)
C2 C3 C4 C5 0.3(12)
Cl3 C3 C4 C5 -178.7(6)
C3 C4 C5 C6 -1.7(12)
C4 C5 C6 C1 2.3(12)
C4 C5 C6 Cl6 179.2(7)
C2 C1 C6 C5 -1.4(12)
I1 C1 C6 C5 -179.0(6)
C2 C1 C6 Cl6 -178.3(6)
I1 C1 C6 Cl6 4.1(9)
C6' C1' C2' C3' 0.0(17)
I1' C1' C2' C3' 177.3(9)
C6' C1' C2' Cl2' 179.0(9)
I1' C1' C2' Cl2' -3.6(14)
C1' C2' C3' C4' -0.6(17)
Cl2' C2' C3' C4' -179.7(9)
C1' C2' C3' Cl3' -179.4(10)
Cl2' C2' C3' Cl3' 1.5(15)
C2' C3' C4' C5' 1.1(17)
Cl3' C3' C4' C5' 179.9(10)
C3' C4' C5' C6' -0.8(17)
C4' C5' C6' C1' 0.2(18)
C4' C5' C6' Cl6' 178.4(10)
C2' C1' C6' C5' 0.3(17)
I1' C1' C6' C5' -177.1(9)
C2' C1' C6' Cl6' -178.0(9)
I1' C1' C6' Cl6' 4.6(14)
C6" C1" C2" C3" 0.0(18)
I1" C1" C2" C3" -179.5(10)
C6" C1" C2" Cl2" -179.9(11)
I1" C1" C2" Cl2" 0.5(16)
C1" C2" C3" C4" 0.1(19)
Cl2" C2" C3" C4" 180.0(11)
C1" C2" C3" Cl3" 179.8(11)
Cl2" C2" C3" Cl3" -0.3(17)
C2" C3" C4" C5" -0.1(19)
Cl3" C3" C4" C5" -179.8(11)
C3" C4" C5" C6" 0.0(19)
C4" C5" C6" C1" 0.0(19)
C4" C5" C6" Cl6" -179.8(11)
C2" C1" C6" C5" 0.0(18)
I1" C1" C6" C5" 179.5(10)
C2" C1" C6" Cl6" 179.8(11)
I1" C1" C6" Cl6" -0.7(16)
